data_7242935
loop_
_publ_author_name
'Bristow, Jonathan C.'
'Cliff, Stacey V. A.'
'Yang, Songjie'
'Wallis, John D.'

_publ_section_title
;
 Interaction, bond formation or reaction between a dimethylamino group and
 an adjacent alkene or aldehyde group in aromatic systems controlled by
 remote molecular constraints
;
_journal_issue 25
_journal_name_full CrystEngComm
_journal_page_first 4500
_journal_page_last 4512
_journal_paper_doi 10.1039/D1CE00377A
_journal_volume 23
_journal_year 2021
_chemical_absolute_configuration unk
_chemical_formula_moiety 'C19 H20 N2 O2'
_chemical_formula_sum 'C19 H20 N2 O2'
_chemical_formula_weight 308.37
_chemical_melting_point 389.5(15)
_chemical_name_systematic
;
3-Nitro-1,2,3,4-tetrahydro-1,8,8-trimethyl-8H-fluoreno[4,5-bcd]azocine
;
_space_group_crystal_system monoclinic
_space_group_IT_number 4
_space_group_name_Hall 'P 2yb'
_space_group_name_H-M_alt 'P 1 21 1'
_atom_sites_solution_hydrogens geom
_atom_sites_solution_primary dual
_audit_creation_date 2019-09-17
_audit_creation_method
;
Olex2 1.2
(compiled 2018.05.29 svn.r3508 for OlexSys, GUI svn.r5506)
;
_audit_update_record
;
2021-03-09 deposited with the CCDC.	2021-05-27 downloaded from the CCDC.
;
_cell_angle_alpha 90
_cell_angle_beta 105.257(4)
_cell_angle_gamma 90
_cell_formula_units_Z 2
_cell_length_a 9.7431(3)
_cell_length_b 6.9459(2)
_cell_length_c 12.1403(4)
_cell_measurement_reflns_used 3758
_cell_measurement_temperature 150.01(10)
_cell_measurement_theta_max 29.5400
_cell_measurement_theta_min 3.8010
_cell_volume 792.63(5)
_computing_cell_refinement 'CrysAlisPro 1.171.39.46 (Rigaku OD, 2018)'
_computing_data_collection 'CrysAlisPro 1.171.39.46 (Rigaku OD, 2018)'
_computing_data_reduction 'CrysAlisPro 1.171.39.46 (Rigaku OD, 2018)'
_computing_molecular_graphics 'Olex2 (Dolomanov et al., 2009)'
_computing_publication_material 'Olex2 (Dolomanov et al., 2009)'
_computing_structure_refinement 'ShelXL (Sheldrick, 2015)'
_computing_structure_solution 'ShelXT (Sheldrick, 2015)'
_diffrn_ambient_environment N~2~
_diffrn_ambient_temperature 150.01(10)
_diffrn_detector 'CCD plate'
_diffrn_detector_area_resol_mean 15.9832
_diffrn_detector_type Sapphire3
_diffrn_measured_fraction_theta_full 0.997
_diffrn_measured_fraction_theta_max 0.998
_diffrn_measurement_details
;
List of Runs (angles in degrees, time in seconds):

  # Type    Start    End  Width  t~exp~   \w     \q     \k     \f   Frames
#--------------------------------------------------------------------------
  1  \w    -37.00  47.00   1.00   60.00    --  -19.97  57.00 -90.00   84
  2  \w    -37.00  47.00   1.00   60.00    --  -19.97  57.00-180.00   84
  3  \w      3.00  87.00   1.00   60.00    --   20.05  57.00   0.00   84
  4  \f     45.00 120.00   1.00   60.00  20.05  20.05  40.00    --    75
  5  \w    -87.00  -3.00   1.00   60.00    --  -19.97 -57.00 120.00   84
  6  \w      3.00  37.00   1.00   60.00    --   20.05  57.00 -90.00   34
  7  \w    -51.00  49.00   1.00   60.00    --   20.05 -19.00   0.00  100
;
_diffrn_measurement_device 'four-circle diffractometer'
_diffrn_measurement_device_type 'Xcalibur, Sapphire3, Gemini'
_diffrn_measurement_method '\w and \f scans'
_diffrn_orient_matrix_type 'CrysAlisPro convention (1999,Acta A55,543-557)'
_diffrn_orient_matrix_UB_11 -0.0550485000
_diffrn_orient_matrix_UB_12 0.0653208000
_diffrn_orient_matrix_UB_13 0.0024380000
_diffrn_orient_matrix_UB_21 -0.0514632000
_diffrn_orient_matrix_UB_22 -0.0719377000
_diffrn_orient_matrix_UB_23 -0.0223946000
_diffrn_orient_matrix_UB_31 0.0033476000
_diffrn_orient_matrix_UB_32 -0.0314201000
_diffrn_orient_matrix_UB_33 0.0562506000
_diffrn_radiation_monochromator graphite
_diffrn_radiation_probe x-ray
_diffrn_radiation_type MoK\a
_diffrn_radiation_wavelength 0.71073
_diffrn_reflns_av_R_equivalents 0.0286
_diffrn_reflns_av_unetI/netI 0.0396
_diffrn_reflns_Laue_measured_fraction_full 0.997
_diffrn_reflns_Laue_measured_fraction_max 0.998
_diffrn_reflns_limit_h_max 12
_diffrn_reflns_limit_h_min -12
_diffrn_reflns_limit_k_max 8
_diffrn_reflns_limit_k_min -8
_diffrn_reflns_limit_l_max 14
_diffrn_reflns_limit_l_min -15
_diffrn_reflns_number 8479
_diffrn_reflns_point_group_measured_fraction_full 0.985
_diffrn_reflns_point_group_measured_fraction_max 0.980
_diffrn_reflns_theta_full 25.242
_diffrn_reflns_theta_max 26.350
_diffrn_reflns_theta_min 3.410
_diffrn_source 'fine-focus sealed X-ray tube'
_diffrn_source_type 'Enhance (Mo) X-ray Source'
_exptl_absorpt_coefficient_mu 0.085
_exptl_absorpt_correction_T_max 1.000
_exptl_absorpt_correction_T_min 0.927
_exptl_absorpt_correction_type gaussian
_exptl_absorpt_process_details
;
CrysAlisPro 1.171.39.46 (Rigaku Oxford Diffraction, 2018)
Numerical absorption correction based on gaussian integration over
			a multifaceted crystal model
Empirical absorption correction using spherical harmonics,
 implemented in SCALE3 ABSPACK scaling algorithm.
;
_exptl_crystal_colour colourless
_exptl_crystal_colour_primary colourless
_exptl_crystal_density_diffrn 1.292
_exptl_crystal_description plate
_exptl_crystal_F_000 328
_exptl_crystal_recrystallization_method 'Re-crystallisation from solvent: acetone'
_exptl_crystal_size_max 0.288
_exptl_crystal_size_mid 0.13
_exptl_crystal_size_min 0.066
_refine_diff_density_max 0.202
_refine_diff_density_min -0.195
_refine_diff_density_rms 0.036
_refine_ls_abs_structure_details
;
 Flack x determined using 1088 quotients [(I+)-(I-)]/[(I+)+(I-)]
 (Parsons, Flack and Wagner, Acta Cryst. B69 (2013) 249-259).
;
_refine_ls_abs_structure_Flack 0.5(7)
_refine_ls_extinction_method none
_refine_ls_goodness_of_fit_ref 1.077
_refine_ls_hydrogen_treatment constr
_refine_ls_matrix_type full
_refine_ls_number_parameters 211
_refine_ls_number_reflns 3165
_refine_ls_number_restraints 1
_refine_ls_restrained_S_all 1.077
_refine_ls_R_factor_all 0.0520
_refine_ls_R_factor_gt 0.0462
_refine_ls_shift/su_max 0.000
_refine_ls_shift/su_mean 0.000
_refine_ls_structure_factor_coef Fsqd
_refine_ls_weighting_details 'w=1/[\s^2^(Fo^2^)+(0.0369P)^2^+0.1990P] where P=(Fo^2^+2Fc^2^)/3'
_refine_ls_weighting_scheme calc
_refine_ls_wR_factor_gt 0.0935
_refine_ls_wR_factor_ref 0.0961
_reflns_Friedel_coverage 0.809
_reflns_Friedel_fraction_full 0.970
_reflns_Friedel_fraction_max 0.959
_reflns_number_gt 2904
_reflns_number_total 3165
_reflns_threshold_expression 'I > 2\s(I)'
_cod_data_source_file d1ce00377a2.cif
_cod_data_source_block jb300regrowabs
_cod_depositor_comments
;
The following automatic conversions were performed:

data item '_chemical_melting_point' value '388-391' was changed to
'389.5(15)' -- the average value was taken and precision was
estimated.

Automatic conversion script
Id: cif_fix_values 7556 2019-12-06 15:28:31Z antanas 

 Adding full bibliography for 7242927--7242944.cif.
;
_cod_original_cell_volume 792.63(4)
_cod_database_code 7242935
_shelx_shelxl_version_number 2016/6
_chemical_oxdiff_formula 'C20 H20 N2 O2'
_chemical_oxdiff_usercomment 'Colourless Plate'
_shelx_space_group_comment
;
The symmetry employed for this shelxl refinement is uniquely defined
by the following loop, which should always be used as a source of
symmetry information in preference to the above space-group names.
They are only intended as comments.
;
_shelx_estimated_absorpt_t_max 0.994
_shelx_estimated_absorpt_t_min 0.976
_reflns_odcompleteness_completeness 99.76
_reflns_odcompleteness_iscentric 1
_reflns_odcompleteness_theta 28.22
_olex2_refinement_description
;
1. Fixed Uiso
 At 1.2 times of:
  All C(H) groups, All C(H,H) groups
 At 1.5 times of:
  All C(H,H,H) groups
2.a Ternary CH refined with riding coordinates:
 C18(H18)
2.b Secondary CH2 refined with riding coordinates:
 C17(H17A,H17B), C19(H19A,H19B)
2.c Aromatic/amide H refined with riding coordinates:
 C2(H2), C11(H11), C3(H3), C4(H4), C9(H9), C10(H10)
2.d Idealised Me refined as rotating group:
 C16(H16A,H16B,H16C), C15(H15A,H15B,H15C), C14(H14A,H14B,H14C)
;
_olex2_submission_special_instructions 'No special instructions were received'
_oxdiff_exptl_absorpt_empirical_details
;
Empirical correction (ABSPACK) includes:
- Absorption correction using spherical harmonics
- Frame scaling
;
_oxdiff_exptl_absorpt_empirical_full_max 1.108
_oxdiff_exptl_absorpt_empirical_full_min 0.896

loop_
_space_group_symop_operation_xyz
'x, y, z'
'-x, y+1/2, -z'

loop_
_atom_site_label
_atom_site_type_symbol
_atom_site_fract_x
_atom_site_fract_y
_atom_site_fract_z
_atom_site_U_iso_or_equiv
_atom_site_adp_type
_atom_site_occupancy
_atom_site_site_symmetry_order
_atom_site_calc_flag
_atom_site_refinement_flags_posn
_atom_site_refinement_flags_adp
_atom_site_refinement_flags_occupancy
_atom_site_disorder_assembly
_atom_site_disorder_group
O2 O 0.8974(3) 0.0490(4) 0.8079(2) 0.0523(7) Uani 1 1 d . . . . .
N1 N 0.7365(2) 0.5372(4) 0.85795(19) 0.0234(5) Uani 1 1 d . . . . .
N2 N 0.8539(3) 0.1896(4) 0.7494(2) 0.0330(6) Uani 1 1 d . . . . .
O1 O 0.9263(2) 0.2874(4) 0.7031(2) 0.0495(7) Uani 1 1 d . . . . .
C6 C 0.4974(3) 0.6720(4) 0.7806(2) 0.0192(6) Uani 1 1 d . . . . .
C7 C 0.4345(3) 0.5518(4) 0.6776(2) 0.0205(6) Uani 1 1 d . . . . .
C12 C 0.2898(3) 0.6025(4) 0.6390(2) 0.0231(6) Uani 1 1 d . . . . .
C5 C 0.3920(3) 0.7987(4) 0.7955(2) 0.0218(6) Uani 1 1 d . . . . .
C1 C 0.6332(3) 0.6768(4) 0.8602(2) 0.0212(6) Uani 1 1 d . . . . .
C8 C 0.4908(3) 0.4221(4) 0.6127(2) 0.0230(6) Uani 1 1 d . . . . .
C13 C 0.2505(3) 0.7601(4) 0.7103(2) 0.0259(6) Uani 1 1 d . . . . .
C2 C 0.6585(3) 0.8227(4) 0.9421(2) 0.0247(6) Uani 1 1 d . . . . .
H2 H 0.748673 0.833636 0.992088 0.030 Uiso 1 1 calc R . . . .
C11 C 0.2012(3) 0.5192(4) 0.5436(3) 0.0296(7) Uani 1 1 d . . . . .
H11 H 0.105610 0.553129 0.520331 0.036 Uiso 1 1 calc R . . . .
C18 C 0.6995(3) 0.2442(4) 0.7360(2) 0.0269(7) Uani 1 1 d . . . . .
H18 H 0.641618 0.126857 0.723084 0.032 Uiso 1 1 calc R . . . .
C3 C 0.5537(3) 0.9520(4) 0.9512(2) 0.0277(7) Uani 1 1 d . . . . .
H3 H 0.574620 1.048545 1.006215 0.033 Uiso 1 1 calc R . . . .
C17 C 0.6877(3) 0.3376(4) 0.8468(2) 0.0255(7) Uani 1 1 d . . . . .
H17A H 0.589324 0.333301 0.849982 0.031 Uiso 1 1 calc R . . . .
H17B H 0.743751 0.263918 0.910879 0.031 Uiso 1 1 calc R . . . .
C19 C 0.6481(3) 0.3758(4) 0.6349(2) 0.0269(7) Uani 1 1 d . . . . .
H19A H 0.664936 0.315187 0.567700 0.032 Uiso 1 1 calc R . . . .
H19B H 0.702272 0.494593 0.648506 0.032 Uiso 1 1 calc R . . . .
C4 C 0.4189(3) 0.9383(4) 0.8795(2) 0.0267(7) Uani 1 1 d . . . . .
H4 H 0.347192 1.021311 0.887458 0.032 Uiso 1 1 calc R . . . .
C9 C 0.3983(3) 0.3407(4) 0.5166(3) 0.0301(7) Uani 1 1 d . . . . .
H9 H 0.434431 0.253036 0.473508 0.036 Uiso 1 1 calc R . . . .
C10 C 0.2558(3) 0.3849(5) 0.4828(3) 0.0327(7) Uani 1 1 d . . . . .
H10 H 0.196584 0.324665 0.419500 0.039 Uiso 1 1 calc R . . . .
C16 C 0.8789(3) 0.5651(5) 0.9317(3) 0.0340(7) Uani 1 1 d . . . . .
H16A H 0.912783 0.690551 0.918687 0.051 Uiso 1 1 calc GR . . . .
H16B H 0.941324 0.468806 0.915194 0.051 Uiso 1 1 calc GR . . . .
H16C H 0.876648 0.554186 1.010074 0.051 Uiso 1 1 calc GR . . . .
C15 C 0.1410(3) 0.6904(5) 0.7717(3) 0.0375(8) Uani 1 1 d . . . . .
H15A H 0.053457 0.659880 0.716319 0.056 Uiso 1 1 calc GR . . . .
H15B H 0.124292 0.789919 0.821452 0.056 Uiso 1 1 calc GR . . . .
H15C H 0.176502 0.577590 0.815665 0.056 Uiso 1 1 calc GR . . . .
C14 C 0.1957(4) 0.9393(5) 0.6385(3) 0.0398(8) Uani 1 1 d . . . . .
H14A H 0.267703 0.985521 0.604181 0.060 Uiso 1 1 calc GR . . . .
H14B H 0.173406 1.037741 0.686498 0.060 Uiso 1 1 calc GR . . . .
H14C H 0.111753 0.906903 0.579711 0.060 Uiso 1 1 calc GR . . . .

loop_
_atom_site_aniso_label
_atom_site_aniso_U_11
_atom_site_aniso_U_22
_atom_site_aniso_U_33
_atom_site_aniso_U_23
_atom_site_aniso_U_13
_atom_site_aniso_U_12
O2 0.0468(15) 0.0539(17) 0.0523(15) 0.0149(14) 0.0063(12) 0.0267(14)
N1 0.0183(11) 0.0227(12) 0.0273(13) 0.0014(11) 0.0024(10) 0.0013(10)
N2 0.0294(14) 0.0330(15) 0.0344(15) -0.0056(14) 0.0043(12) 0.0094(12)
O1 0.0326(13) 0.0495(16) 0.0717(17) -0.0035(14) 0.0230(12) 0.0015(12)
C6 0.0229(14) 0.0149(13) 0.0218(14) 0.0028(12) 0.0096(11) -0.0016(11)
C7 0.0250(14) 0.0175(14) 0.0197(13) 0.0050(12) 0.0071(11) -0.0021(12)
C12 0.0223(14) 0.0195(14) 0.0271(15) 0.0053(12) 0.0056(12) -0.0002(11)
C5 0.0272(14) 0.0190(14) 0.0216(14) 0.0068(12) 0.0110(12) 0.0000(12)
C1 0.0249(14) 0.0198(14) 0.0209(14) 0.0036(12) 0.0095(11) -0.0024(12)
C8 0.0298(15) 0.0160(13) 0.0230(15) 0.0021(13) 0.0067(12) 0.0029(12)
C13 0.0245(15) 0.0251(15) 0.0290(15) 0.0023(13) 0.0088(12) 0.0053(13)
C2 0.0271(15) 0.0232(15) 0.0235(14) -0.0005(13) 0.0060(12) -0.0062(12)
C11 0.0228(15) 0.0259(17) 0.0353(17) 0.0038(14) -0.0011(13) 0.0003(13)
C18 0.0231(15) 0.0207(14) 0.0351(17) 0.0005(13) 0.0044(12) 0.0009(12)
C3 0.0406(18) 0.0188(15) 0.0273(16) -0.0049(13) 0.0153(13) -0.0077(13)
C17 0.0245(15) 0.0230(15) 0.0287(16) 0.0060(13) 0.0066(12) 0.0031(12)
C19 0.0310(15) 0.0228(15) 0.0283(16) -0.0034(13) 0.0100(13) 0.0031(13)
C4 0.0345(16) 0.0191(14) 0.0323(16) 0.0014(14) 0.0186(13) 0.0044(13)
C9 0.0396(18) 0.0198(15) 0.0307(16) -0.0024(14) 0.0091(14) 0.0010(13)
C10 0.0339(17) 0.0278(17) 0.0290(16) -0.0033(14) -0.0048(13) -0.0055(14)
C16 0.0234(15) 0.0355(18) 0.0404(18) -0.0034(16) 0.0034(13) -0.0012(14)
C15 0.0272(17) 0.041(2) 0.047(2) -0.0023(17) 0.0147(14) 0.0012(15)
C14 0.0442(19) 0.0298(18) 0.0410(19) 0.0039(16) 0.0032(15) 0.0170(16)

loop_
_atom_type_symbol
_atom_type_description
_atom_type_scat_dispersion_real
_atom_type_scat_dispersion_imag
_atom_type_scat_source
C C 0.0033 0.0016 'International Tables Vol C Tables 4.2.6.8 and 6.1.1.4'
H H 0.0000 0.0000 'International Tables Vol C Tables 4.2.6.8 and 6.1.1.4'
N N 0.0061 0.0033 'International Tables Vol C Tables 4.2.6.8 and 6.1.1.4'
O O 0.0106 0.0060 'International Tables Vol C Tables 4.2.6.8 and 6.1.1.4'

loop_
_exptl_crystal_face_index_h
_exptl_crystal_face_index_k
_exptl_crystal_face_index_l
_exptl_crystal_face_perp_dist
13 1 0 0.0328
-13 -1 0 0.0328
4 3 -16 0.1073
-2 10 4 0.1515
1 -10 0 0.1166
-3 0 17 0.0487
3 -1 -17 0.0682

loop_
_geom_angle_atom_site_label_1
_geom_angle_atom_site_label_2
_geom_angle_atom_site_label_3
_geom_angle
_geom_angle_site_symmetry_1
_geom_angle_site_symmetry_3
_geom_angle_publ_flag
C1 N1 C17 116.1(2) . . ?
C1 N1 C16 118.0(2) . . ?
C16 N1 C17 114.7(2) . . ?
O2 N2 O1 124.2(3) . . ?
O2 N2 C18 116.5(3) . . ?
O1 N2 C18 119.3(3) . . ?
C5 C6 C7 107.8(2) . . ?
C5 C6 C1 118.8(2) . . ?
C1 C6 C7 133.4(2) . . ?
C12 C7 C6 107.1(2) . . ?
C8 C7 C6 134.0(2) . . ?
C8 C7 C12 118.7(3) . . ?
C7 C12 C13 112.0(3) . . ?
C11 C12 C7 121.7(3) . . ?
C11 C12 C13 126.2(3) . . ?
C6 C5 C13 111.6(2) . . ?
C4 C5 C6 122.3(3) . . ?
C4 C5 C13 126.2(3) . . ?
N1 C1 C6 121.0(2) . . ?
C2 C1 N1 121.5(2) . . ?
C2 C1 C6 117.5(2) . . ?
C7 C8 C19 124.2(3) . . ?
C9 C8 C7 118.0(3) . . ?
C9 C8 C19 117.6(2) . . ?
C12 C13 C5 101.4(2) . . ?
C12 C13 C15 111.4(3) . . ?
C12 C13 C14 111.5(2) . . ?
C5 C13 C15 110.4(2) . . ?
C5 C13 C14 111.3(3) . . ?
C15 C13 C14 110.5(3) . . ?
C1 C2 H2 118.9 . . ?
C3 C2 C1 122.1(3) . . ?
C3 C2 H2 118.9 . . ?
C12 C11 H11 120.3 . . ?
C12 C11 C10 119.3(3) . . ?
C10 C11 H11 120.3 . . ?
N2 C18 H18 108.7 . . ?
N2 C18 C17 108.3(2) . . ?
C17 C18 H18 108.7 . . ?
C19 C18 N2 110.3(2) . . ?
C19 C18 H18 108.7 . . ?
C19 C18 C17 112.0(2) . . ?
C2 C3 H3 119.8 . . ?
C4 C3 C2 120.4(3) . . ?
C4 C3 H3 119.8 . . ?
N1 C17 C18 112.8(2) . . ?
N1 C17 H17A 109.0 . . ?
N1 C17 H17B 109.0 . . ?
C18 C17 H17A 109.0 . . ?
C18 C17 H17B 109.0 . . ?
H17A C17 H17B 107.8 . . ?
C8 C19 H19A 109.2 . . ?
C8 C19 H19B 109.2 . . ?
C18 C19 C8 112.1(2) . . ?
C18 C19 H19A 109.2 . . ?
C18 C19 H19B 109.2 . . ?
H19A C19 H19B 107.9 . . ?
C5 C4 H4 120.6 . . ?
C3 C4 C5 118.7(3) . . ?
C3 C4 H4 120.6 . . ?
C8 C9 H9 118.7 . . ?
C10 C9 C8 122.6(3) . . ?
C10 C9 H9 118.7 . . ?
C11 C10 H10 120.3 . . ?
C9 C10 C11 119.5(3) . . ?
C9 C10 H10 120.3 . . ?
N1 C16 H16A 109.5 . . ?
N1 C16 H16B 109.5 . . ?
N1 C16 H16C 109.5 . . ?
H16A C16 H16B 109.5 . . ?
H16A C16 H16C 109.5 . . ?
H16B C16 H16C 109.5 . . ?
C13 C15 H15A 109.5 . . ?
C13 C15 H15B 109.5 . . ?
C13 C15 H15C 109.5 . . ?
H15A C15 H15B 109.5 . . ?
H15A C15 H15C 109.5 . . ?
H15B C15 H15C 109.5 . . ?
C13 C14 H14A 109.5 . . ?
C13 C14 H14B 109.5 . . ?
C13 C14 H14C 109.5 . . ?
H14A C14 H14B 109.5 . . ?
H14A C14 H14C 109.5 . . ?
H14B C14 H14C 109.5 . . ?

loop_
_geom_bond_atom_site_label_1
_geom_bond_atom_site_label_2
_geom_bond_distance
_geom_bond_site_symmetry_2
_geom_bond_publ_flag
O2 N2 1.217(4) . ?
N1 C1 1.403(4) . ?
N1 C17 1.460(4) . ?
N1 C16 1.453(4) . ?
N2 O1 1.218(4) . ?
N2 C18 1.518(4) . ?
C6 C7 1.494(4) . ?
C6 C5 1.400(4) . ?
C6 C1 1.419(4) . ?
C7 C12 1.408(4) . ?
C7 C8 1.401(4) . ?
C12 C13 1.506(4) . ?
C12 C11 1.377(4) . ?
C5 C13 1.514(4) . ?
C5 C4 1.382(4) . ?
C1 C2 1.396(4) . ?
C8 C19 1.519(4) . ?
C8 C9 1.393(4) . ?
C13 C15 1.532(4) . ?
C13 C14 1.533(4) . ?
C2 H2 0.9300 . ?
C2 C3 1.387(4) . ?
C11 H11 0.9300 . ?
C11 C10 1.380(4) . ?
C18 H18 0.9800 . ?
C18 C17 1.525(4) . ?
C18 C19 1.506(4) . ?
C3 H3 0.9300 . ?
C3 C4 1.375(4) . ?
C17 H17A 0.9700 . ?
C17 H17B 0.9700 . ?
C19 H19A 0.9700 . ?
C19 H19B 0.9700 . ?
C4 H4 0.9300 . ?
C9 H9 0.9300 . ?
C9 C10 1.376(4) . ?
C10 H10 0.9300 . ?
C16 H16A 0.9600 . ?
C16 H16B 0.9600 . ?
C16 H16C 0.9600 . ?
C15 H15A 0.9600 . ?
C15 H15B 0.9600 . ?
C15 H15C 0.9600 . ?
C14 H14A 0.9600 . ?
C14 H14B 0.9600 . ?
C14 H14C 0.9600 . ?

loop_
_geom_torsion_atom_site_label_1
_geom_torsion_atom_site_label_2
_geom_torsion_atom_site_label_3
_geom_torsion_atom_site_label_4
_geom_torsion
_geom_torsion_site_symmetry_1
_geom_torsion_site_symmetry_2
_geom_torsion_site_symmetry_3
_geom_torsion_site_symmetry_4
_geom_torsion_publ_flag
O2 N2 C18 C17 75.0(3) . . . . ?
O2 N2 C18 C19 -162.0(3) . . . . ?
N1 C1 C2 C3 -174.6(3) . . . . ?
N2 C18 C17 N1 77.9(3) . . . . ?
N2 C18 C19 C8 175.6(2) . . . . ?
O1 N2 C18 C17 -104.2(3) . . . . ?
O1 N2 C18 C19 18.7(4) . . . . ?
C6 C7 C12 C13 1.8(3) . . . . ?
C6 C7 C12 C11 179.0(3) . . . . ?
C6 C7 C8 C19 -2.0(5) . . . . ?
C6 C7 C8 C9 -177.1(3) . . . . ?
C6 C5 C13 C12 -3.4(3) . . . . ?
C6 C5 C13 C15 114.7(3) . . . . ?
C6 C5 C13 C14 -122.2(3) . . . . ?
C6 C5 C4 C3 -0.4(4) . . . . ?
C6 C1 C2 C3 4.0(4) . . . . ?
C7 C6 C5 C13 4.7(3) . . . . ?
C7 C6 C5 C4 -175.8(2) . . . . ?
C7 C6 C1 N1 -6.8(4) . . . . ?
C7 C6 C1 C2 174.6(3) . . . . ?
C7 C12 C13 C5 0.8(3) . . . . ?
C7 C12 C13 C15 -116.6(3) . . . . ?
C7 C12 C13 C14 119.4(3) . . . . ?
C7 C12 C11 C10 -1.1(4) . . . . ?
C7 C8 C19 C18 76.0(4) . . . . ?
C7 C8 C9 C10 0.9(4) . . . . ?
C12 C7 C8 C19 171.3(3) . . . . ?
C12 C7 C8 C9 -3.9(4) . . . . ?
C12 C11 C10 C9 -1.9(5) . . . . ?
C5 C6 C7 C12 -4.0(3) . . . . ?
C5 C6 C7 C8 169.8(3) . . . . ?
C5 C6 C1 N1 171.8(2) . . . . ?
C5 C6 C1 C2 -6.8(4) . . . . ?
C1 N1 C17 C18 115.9(3) . . . . ?
C1 C6 C7 C12 174.7(3) . . . . ?
C1 C6 C7 C8 -11.5(5) . . . . ?
C1 C6 C5 C13 -174.2(2) . . . . ?
C1 C6 C5 C4 5.2(4) . . . . ?
C1 C2 C3 C4 0.8(4) . . . . ?
C8 C7 C12 C13 -173.1(2) . . . . ?
C8 C7 C12 C11 4.1(4) . . . . ?
C8 C9 C10 C11 2.0(5) . . . . ?
C13 C12 C11 C10 175.6(3) . . . . ?
C13 C5 C4 C3 179.0(3) . . . . ?
C2 C3 C4 C5 -2.7(4) . . . . ?
C11 C12 C13 C5 -176.2(3) . . . . ?
C11 C12 C13 C15 66.4(4) . . . . ?
C11 C12 C13 C14 -57.6(4) . . . . ?
C17 N1 C1 C6 -46.0(3) . . . . ?
C17 N1 C1 C2 132.6(3) . . . . ?
C17 C18 C19 C8 -63.7(3) . . . . ?
C19 C8 C9 C10 -174.5(3) . . . . ?
C19 C18 C17 N1 -43.9(3) . . . . ?
C4 C5 C13 C12 177.1(3) . . . . ?
C4 C5 C13 C15 -64.8(4) . . . . ?
C4 C5 C13 C14 58.4(4) . . . . ?
C9 C8 C19 C18 -108.8(3) . . . . ?
C16 N1 C1 C6 172.0(2) . . . . ?
C16 N1 C1 C2 -9.4(4) . . . . ?
C16 N1 C17 C18 -100.9(3) . . . . ?

loop_
_exptl_oxdiff_crystal_face_indexfrac_h
_exptl_oxdiff_crystal_face_indexfrac_k
_exptl_oxdiff_crystal_face_indexfrac_l
_exptl_oxdiff_crystal_face_x
_exptl_oxdiff_crystal_face_y
_exptl_oxdiff_crystal_face_z
13.0000 1.0000 -0.0000 -0.6503 -0.7410 0.0121
-13.0000 -1.0000 0.0000 0.6503 0.7410 -0.0121
4.0000 3.0000 -16.0000 -0.0632 -0.0634 -0.9809
-2.0000 10.0000 4.0000 0.7731 -0.7060 -0.0959
1.0000 -10.0000 0.0000 -0.7083 0.6679 0.3175
-3.0000 0.0000 17.0000 0.2066 -0.2263 0.9462
3.0000 -1.0000 -17.0000 -0.2719 0.2983 -0.9148
